data_7018689
loop_
_publ_author_name
'Zhang, Zhan'
'Chen, Yakun'
'Dolphin, David'

_publ_section_title
;
 Diastereoselective generation of triple-stranded helicates induced by
 gem-dimethyl groups on a linker.
;
_journal_issue 16
_journal_name_full 'Dalton transactions (Cambridge, England : 2003)'
_journal_page_first 4751
_journal_page_last 4753
_journal_paper_doi 10.1039/c2dt12316a
_journal_volume 41
_journal_year 2012
_chemical_formula_moiety 'C99 H78 Mn2 N12, (CH2Cl2)'
_chemical_formula_sum 'C100 H80 Cl2 Mn2 N12'
_chemical_formula_weight 1630.54
_chemical_name_systematic
;
?
;
_space_group_IT_number 15
_symmetry_cell_setting monoclinic
_symmetry_space_group_name_Hall '-C 2yc'
_symmetry_space_group_name_H-M 'C 1 2/c 1'
_atom_sites_solution_hydrogens geom
_atom_sites_solution_primary direct
_atom_sites_solution_secondary difmap
_audit_creation_method SHELXL-97
_cell_angle_alpha 90.00
_cell_angle_beta 109.172(5)
_cell_angle_gamma 90.00
_cell_formula_units_Z 4
_cell_length_a 30.649(5)
_cell_length_b 11.6904(18)
_cell_length_c 25.147(3)
_cell_measurement_reflns_used 7162
_cell_measurement_temperature 103.0(1)
_cell_measurement_theta_max 24.03
_cell_measurement_theta_min 2.38
_cell_volume 8510(2)
_computing_structure_refinement 'SHELXL-97 (Sheldrick, 1997)'
_diffrn_ambient_temperature 103.0(1)
_diffrn_measured_fraction_theta_full 0.967
_diffrn_measured_fraction_theta_max 0.967
_diffrn_measurement_device_type 'Bruker X8 APEX II'
_diffrn_measurement_method 'area detector'
_diffrn_radiation_monochromator graphite
_diffrn_radiation_source 'fine-focus sealed tube'
_diffrn_radiation_type MoK\a
_diffrn_radiation_wavelength 0.71073
_diffrn_reflns_av_R_equivalents 0.058
_diffrn_reflns_av_sigmaI/netI 0.0951
_diffrn_reflns_limit_h_max 33
_diffrn_reflns_limit_h_min -35
_diffrn_reflns_limit_k_max 13
_diffrn_reflns_limit_k_min 0
_diffrn_reflns_limit_l_max 28
_diffrn_reflns_limit_l_min 0
_diffrn_reflns_number 6927
_diffrn_reflns_theta_full 24.11
_diffrn_reflns_theta_max 24.11
_diffrn_reflns_theta_min 1.41
_exptl_absorpt_coefficient_mu 0.415
_exptl_absorpt_correction_T_max 0.988
_exptl_absorpt_correction_T_min 0.685
_exptl_absorpt_correction_type multi-scan
_exptl_crystal_colour red
_exptl_crystal_density_diffrn 1.273
_exptl_crystal_density_method 'not measured'
_exptl_crystal_description plate
_exptl_crystal_F_000 3392
_exptl_crystal_size_max 0.60
_exptl_crystal_size_mid 0.25
_exptl_crystal_size_min 0.03
_refine_diff_density_max 0.432
_refine_diff_density_min -0.420
_refine_diff_density_rms 0.087
_refine_ls_extinction_method none
_refine_ls_goodness_of_fit_ref 1.109
_refine_ls_hydrogen_treatment constr
_refine_ls_matrix_type full
_refine_ls_number_parameters 568
_refine_ls_number_reflns 6927
_refine_ls_number_restraints 785
_refine_ls_restrained_S_all 1.056
_refine_ls_R_factor_all 0.1051
_refine_ls_R_factor_gt 0.0638
_refine_ls_shift/su_max 0.000
_refine_ls_shift/su_mean 0.000
_refine_ls_structure_factor_coef Fsqd
_refine_ls_weighting_details 'calc w=1/[\s^2^(Fo^2^)+(0.0446P)^2^+27.3441P] where P=(Fo^2^+2Fc^2^)/3'
_refine_ls_weighting_scheme calc
_refine_ls_wR_factor_gt 0.1314
_refine_ls_wR_factor_ref 0.1486
_reflns_number_gt 5125
_reflns_number_total 6927
_reflns_threshold_expression >2sigma(I)
_cod_data_source_file c2dt12316a.txt
_cod_data_source_block Mn-helicate
_cod_original_sg_symbol_H-M 'C 2/c'
_cod_database_code 7018689

loop_
_symmetry_equiv_pos_as_xyz
'x, y, z'
'-x, y, -z+1/2'
'x+1/2, y+1/2, z'
'-x+1/2, y+1/2, -z+1/2'
'-x, -y, -z'
'x, -y, z-1/2'
'-x+1/2, -y+1/2, -z'
'x+1/2, -y+1/2, z-1/2'

loop_
_atom_site_label
_atom_site_type_symbol
_atom_site_fract_x
_atom_site_fract_y
_atom_site_fract_z
_atom_site_U_iso_or_equiv
_atom_site_adp_type
_atom_site_occupancy
_atom_site_symmetry_multiplicity
_atom_site_calc_flag
_atom_site_refinement_flags
_atom_site_disorder_assembly
_atom_site_disorder_group
C1 C 0.15023(18) 0.7645(4) 0.1494(2) 0.0247(13) Uani 1 1 d U . .
H1 H 0.1789 0.7718 0.1790 0.030 Uiso 1 1 calc R . .
C2 C 0.14285(18) 0.6939(5) 0.1023(2) 0.0282(14) Uani 1 1 d U . .
H2 H 0.1650 0.6474 0.0937 0.034 Uiso 1 1 calc R . .
C3 C 0.09686(18) 0.7056(5) 0.0711(2) 0.0259(13) Uani 1 1 d U . .
H3 H 0.0813 0.6669 0.0369 0.031 Uiso 1 1 calc R . .
C4 C 0.07687(17) 0.7850(4) 0.0985(2) 0.0196(12) Uani 1 1 d U . .
C5 C 0.03074(18) 0.8257(4) 0.0786(2) 0.0210(12) Uani 1 1 d U . .
C6 C 0.01258(16) 0.9160(4) 0.1008(2) 0.0195(12) Uani 1 1 d U . .
C7 C -0.03275(17) 0.9639(4) 0.0802(2) 0.0192(12) Uani 1 1 d U . .
H7 H -0.0574 0.9383 0.0485 0.023 Uiso 1 1 calc R . .
C8 C -0.03403(16) 1.0530(4) 0.11438(19) 0.0173(11) Uani 1 1 d U . .
C9 C 0.01056(16) 1.0551(4) 0.1568(2) 0.0195(11) Uani 1 1 d U . .
H9 H 0.0191 1.1077 0.1872 0.023 Uiso 1 1 calc R . .
C10 C -0.07303(17) 1.1371(4) 0.1100(2) 0.0212(12) Uani 1 1 d U . .
C11 C -0.08242(17) 1.0325(4) 0.1982(2) 0.0202(12) Uani 1 1 d U . .
H11 H -0.0670 0.9641 0.1943 0.024 Uiso 1 1 calc R . .
C12 C -0.08738(16) 1.1288(4) 0.1626(2) 0.0175(11) Uani 1 1 d U . .
C13 C -0.11085(17) 1.2075(5) 0.1827(2) 0.0234(13) Uani 1 1 d U . .
H13 H -0.1198 1.2817 0.1675 0.028 Uiso 1 1 calc R . .
C14 C -0.11975(16) 1.1601(4) 0.2301(2) 0.0193(12) Uani 1 1 d U . .
C15 C -0.14284(16) 1.2111(4) 0.2624(2) 0.0216(12) Uani 1 1 d U . .
C16 C -0.15163(16) 1.1624(4) 0.3093(2) 0.0188(11) Uani 1 1 d U . .
C17 C -0.17575(17) 1.2132(5) 0.3427(2) 0.0243(13) Uani 1 1 d U . .
H17 H -0.1900 1.2864 0.3374 0.029 Uiso 1 1 calc R . .
C18 C -0.17444(17) 1.1358(5) 0.3841(2) 0.0252(13) Uani 1 1 d U . .
H18 H -0.1875 1.1455 0.4132 0.030 Uiso 1 1 calc R . .
C19 C -0.15032(16) 1.0398(5) 0.3757(2) 0.0220(12) Uani 1 1 d U . .
H19 H -0.1444 0.9736 0.3989 0.026 Uiso 1 1 calc R . .
C20 C -0.11524(18) 1.1103(5) 0.0583(2) 0.0261(13) Uani 1 1 d U . .
H20A H -0.1067 1.1168 0.0241 0.039 Uiso 1 1 calc R . .
H20B H -0.1401 1.1646 0.0564 0.039 Uiso 1 1 calc R . .
H20C H -0.1259 1.0323 0.0614 0.039 Uiso 1 1 calc R . .
C21 C -0.05607(19) 1.2589(4) 0.1042(2) 0.0267(13) Uani 1 1 d U . .
H21A H -0.0300 1.2779 0.1379 0.040 Uiso 1 1 calc R . .
H21B H -0.0812 1.3134 0.1001 0.040 Uiso 1 1 calc R . .
H21C H -0.0461 1.2628 0.0710 0.040 Uiso 1 1 calc R . .
C22 C -0.00208(17) 0.7644(4) 0.02927(19) 0.0174(12) Uani 1 1 d U . .
C23 C -0.02357(18) 0.8156(5) -0.0222(2) 0.0269(13) Uani 1 1 d U . .
H23 H -0.0167 0.8932 -0.0276 0.032 Uiso 1 1 calc R . .
C24 C -0.05472(18) 0.7569(5) -0.0660(2) 0.0304(14) Uani 1 1 d U . .
H24 H -0.0687 0.7935 -0.1012 0.037 Uiso 1 1 calc R . .
C25 C -0.0655(2) 0.6443(5) -0.0583(2) 0.0350(15) Uani 1 1 d U . .
H25 H -0.0873 0.6038 -0.0881 0.042 Uiso 1 1 calc R . .
C26 C -0.0448(2) 0.5920(5) -0.0080(2) 0.0385(16) Uani 1 1 d U . .
H26 H -0.0522 0.5147 -0.0030 0.046 Uiso 1 1 calc R . .
C27 C -0.01289(19) 0.6500(5) 0.0361(2) 0.0301(14) Uani 1 1 d U . .
H27 H 0.0015 0.6122 0.0709 0.036 Uiso 1 1 calc R . .
C28 C -0.16020(19) 1.3308(5) 0.2474(2) 0.0282(14) Uani 1 1 d U . .
C29 C -0.2002(2) 1.3501(5) 0.2029(3) 0.0429(17) Uani 1 1 d U . .
H29 H -0.2173 1.2877 0.1819 0.051 Uiso 1 1 calc R . .
C30 C -0.2153(3) 1.4622(7) 0.1890(4) 0.066(2) Uani 1 1 d U . .
H30 H -0.2431 1.4761 0.1589 0.079 Uiso 1 1 calc R . .
C31 C -0.1903(3) 1.5519(6) 0.2184(4) 0.064(2) Uani 1 1 d U . .
H31 H -0.2010 1.6278 0.2087 0.077 Uiso 1 1 calc R . .
C32 C -0.1501(3) 1.5334(5) 0.2616(3) 0.057(2) Uani 1 1 d U . .
H32 H -0.1326 1.5962 0.2816 0.068 Uiso 1 1 calc R . .
C33 C -0.1349(2) 1.4218(5) 0.2763(3) 0.0407(15) Uani 1 1 d U . .
H33 H -0.1070 1.4086 0.3063 0.049 Uiso 1 1 calc R . .
C34 C 0.21656(17) 0.9638(4) 0.2728(2) 0.0273(13) Uani 1 1 d U . .
H34 H 0.2223 0.9994 0.2418 0.033 Uiso 1 1 calc R . .
C35 C 0.24658(19) 0.9711(5) 0.3287(2) 0.0351(15) Uani 1 1 d U . .
H35 H 0.2752 1.0110 0.3415 0.042 Uiso 1 1 calc R . .
C36 C 0.22684(18) 0.9101(5) 0.3609(2) 0.0289(14) Uani 1 1 d U . .
H36 H 0.2387 0.9003 0.4006 0.035 Uiso 1 1 calc R . .
C37 C 0.18482(17) 0.8638(4) 0.3236(2) 0.0216(12) Uani 1 1 d U . .
C38 C 0.15205(17) 0.7966(4) 0.3366(2) 0.0216(12) Uani 1 1 d U . .
C39 C 0.10921(17) 0.7626(4) 0.2989(2) 0.0199(12) Uani 1 1 d U . .
C40 C 0.08051(17) 0.6756(4) 0.3085(2) 0.0189(12) Uani 1 1 d U . .
H40 H 0.0868 0.6312 0.3418 0.023 Uiso 1 1 calc R . .
C41 C 0.04183(17) 0.6664(4) 0.2613(2) 0.0216(12) Uani 1 1 d U . .
C42 C 0.04770(16) 0.7508(4) 0.2244(2) 0.0202(12) Uani 1 1 d U . .
H42 H 0.0257 0.7663 0.1884 0.024 Uiso 1 1 calc R . .
C43 C 0.0000 0.5890(6) 0.2500 0.0234(17) Uani 1 2 d SU . .
C44 C -0.0047(2) 0.5126(4) 0.1989(2) 0.0338(15) Uani 1 1 d U . .
H44A H -0.0316 0.4623 0.1924 0.051 Uiso 1 1 calc R . .
H44B H 0.0232 0.4663 0.2060 0.051 Uiso 1 1 calc R . .
H44C H -0.0089 0.5606 0.1656 0.051 Uiso 1 1 calc R . .
C45 C 0.16340(18) 0.7536(5) 0.3958(2) 0.0255(13) Uani 1 1 d U . .
C46 C 0.13262(18) 0.7757(5) 0.4249(2) 0.0268(14) Uani 1 1 d U . .
H46 H 0.1058 0.8206 0.4079 0.032 Uiso 1 1 calc R . .
C47 C 0.1410(2) 0.7325(5) 0.4784(2) 0.0355(15) Uani 1 1 d U . .
H47 H 0.1205 0.7501 0.4985 0.043 Uiso 1 1 calc R . .
C48 C 0.1787(2) 0.6643(6) 0.5026(2) 0.0433(17) Uani 1 1 d U . .
H48 H 0.1834 0.6323 0.5388 0.052 Uiso 1 1 calc R . .
C49 C 0.2099(2) 0.6417(6) 0.4745(3) 0.0477(18) Uani 1 1 d U . .
H49 H 0.2364 0.5959 0.4916 0.057 Uiso 1 1 calc R . .
C50 C 0.2020(2) 0.6868(5) 0.4210(2) 0.0353(16) Uani 1 1 d U . .
H50 H 0.2232 0.6717 0.4016 0.042 Uiso 1 1 calc R . .
C51A C 0.2122(14) 0.372(6) 0.5131(12) 0.25(2) Uani 0.25 1 d PDU A 1
H51A H 0.1849 0.3291 0.5154 0.300 Uiso 0.25 1 calc PR A 1
H51B H 0.2062 0.4547 0.5133 0.300 Uiso 0.25 1 calc PR A 1
C51B C 0.249(3) 0.252(3) 0.472(3) 0.150(17) Uani 0.25 1 d PDU B 2
H51C H 0.2230 0.2190 0.4410 0.180 Uiso 0.25 1 calc PR B 2
H51D H 0.2724 0.1912 0.4873 0.180 Uiso 0.25 1 calc PR B 2
N1 N 0.11162(13) 0.8201(4) 0.14720(16) 0.0189(10) Uani 1 1 d U . .
N2 N 0.03846(13) 0.9763(3) 0.14884(16) 0.0176(10) Uani 1 1 d U . .
N3 N -0.10183(13) 1.0486(3) 0.23788(16) 0.0176(10) Uani 1 1 d U . .
N4 N -0.13669(13) 1.0534(4) 0.33070(16) 0.0197(10) Uani 1 1 d U . .
N5 N 0.17906(13) 0.9009(4) 0.26837(16) 0.0203(10) Uani 1 1 d U . .
N6 N 0.08767(13) 0.8068(4) 0.24558(16) 0.0192(10) Uani 1 1 d U . .
Mn1 Mn 0.10903(3) 0.93283(7) 0.20596(3) 0.0181(2) Uani 1 1 d U . .
Cl1 Cl 0.2741(4) 0.3689(13) 0.4465(4) 0.127(5) Uani 0.25 1 d PDU B 2
Cl2 Cl 0.2304(11) 0.312(2) 0.5241(14) 0.264(14) Uani 0.25 1 d PDU . 2
Cl3 Cl 0.2632(5) 0.3320(12) 0.5684(11) 0.180(9) Uani 0.25 1 d PDU A 1
Cl4 Cl 0.2262(7) 0.3316(15) 0.4543(10) 0.176(8) Uani 0.25 1 d PDU . 1

loop_
_atom_site_aniso_label
_atom_site_aniso_U_11
_atom_site_aniso_U_22
_atom_site_aniso_U_33
_atom_site_aniso_U_23
_atom_site_aniso_U_13
_atom_site_aniso_U_12
C1 0.026(3) 0.029(3) 0.020(3) 0.000(3) 0.008(2) 0.008(3)
C2 0.028(3) 0.029(3) 0.027(3) 0.000(3) 0.008(3) 0.014(3)
C3 0.033(3) 0.025(3) 0.017(3) -0.003(2) 0.004(2) 0.000(3)
C4 0.025(3) 0.019(3) 0.017(3) 0.000(2) 0.010(2) 0.001(2)
C5 0.026(3) 0.017(3) 0.019(3) 0.005(2) 0.007(2) -0.001(3)
C6 0.022(3) 0.019(3) 0.021(3) 0.006(2) 0.012(2) 0.003(2)
C7 0.019(3) 0.017(3) 0.022(3) 0.002(2) 0.007(2) -0.001(2)
C8 0.018(3) 0.016(3) 0.020(3) 0.001(2) 0.011(2) 0.000(2)
C9 0.025(3) 0.012(3) 0.021(3) -0.004(2) 0.007(2) 0.001(3)
C10 0.025(3) 0.022(3) 0.017(3) 0.005(2) 0.007(2) 0.002(3)
C11 0.022(3) 0.014(3) 0.022(3) 0.002(2) 0.004(2) 0.003(2)
C12 0.015(3) 0.018(3) 0.017(3) 0.002(2) 0.001(2) 0.000(2)
C13 0.029(3) 0.021(3) 0.022(3) 0.011(3) 0.010(2) 0.008(3)
C14 0.021(3) 0.016(3) 0.022(3) 0.002(2) 0.007(2) 0.003(2)
C15 0.015(3) 0.027(3) 0.023(3) 0.001(3) 0.006(2) 0.001(2)
C16 0.021(3) 0.021(3) 0.015(3) -0.002(2) 0.006(2) -0.001(2)
C17 0.025(3) 0.025(3) 0.024(3) -0.003(3) 0.009(2) 0.000(3)
C18 0.017(3) 0.040(4) 0.020(3) -0.004(3) 0.006(2) 0.004(3)
C19 0.021(3) 0.026(3) 0.021(3) 0.004(2) 0.009(2) -0.002(2)
C20 0.027(3) 0.024(3) 0.026(3) 0.007(2) 0.008(2) 0.013(3)
C21 0.036(3) 0.023(3) 0.027(3) 0.002(3) 0.019(3) 0.008(3)
C22 0.022(3) 0.016(3) 0.015(3) -0.006(2) 0.008(2) 0.004(2)
C23 0.025(3) 0.027(3) 0.032(3) -0.002(3) 0.013(3) 0.003(3)
C24 0.030(3) 0.042(4) 0.016(3) -0.007(3) 0.002(2) -0.001(3)
C25 0.031(3) 0.033(4) 0.033(3) -0.012(3) 0.001(3) -0.004(3)
C26 0.038(4) 0.024(4) 0.048(4) -0.018(3) 0.007(3) -0.006(3)
C27 0.036(3) 0.022(3) 0.028(3) 0.001(3) 0.006(3) 0.001(3)
C28 0.031(3) 0.028(3) 0.034(3) 0.005(3) 0.022(3) 0.006(3)
C29 0.035(4) 0.040(4) 0.061(4) 0.021(3) 0.025(3) 0.015(3)
C30 0.064(5) 0.060(6) 0.096(6) 0.044(5) 0.055(5) 0.039(4)
C31 0.098(6) 0.025(4) 0.100(7) 0.035(5) 0.075(6) 0.029(5)
C32 0.111(6) 0.023(4) 0.067(5) 0.005(4) 0.071(5) -0.004(4)
C33 0.055(4) 0.027(4) 0.050(4) 0.005(3) 0.030(3) 0.000(3)
C34 0.025(3) 0.026(3) 0.030(3) -0.001(3) 0.008(2) 0.001(3)
C35 0.025(3) 0.039(4) 0.035(4) -0.006(3) 0.002(3) -0.003(3)
C36 0.033(3) 0.033(4) 0.018(3) 0.001(3) 0.004(2) 0.008(3)
C37 0.019(3) 0.024(3) 0.019(3) -0.004(2) 0.002(2) 0.011(2)
C38 0.022(3) 0.021(3) 0.020(3) -0.006(2) 0.003(2) 0.007(2)
C39 0.021(3) 0.022(3) 0.014(3) -0.001(2) 0.002(2) 0.008(2)
C40 0.024(3) 0.020(3) 0.015(3) 0.002(2) 0.009(2) 0.007(2)
C41 0.026(3) 0.014(3) 0.025(3) 0.001(2) 0.009(2) 0.008(2)
C42 0.019(3) 0.022(3) 0.017(3) -0.005(2) 0.003(2) 0.008(2)
C43 0.032(4) 0.012(4) 0.023(4) 0.000 0.005(3) 0.000
C44 0.034(3) 0.020(3) 0.049(4) -0.016(3) 0.014(3) -0.005(3)
C45 0.023(3) 0.030(3) 0.020(3) -0.004(3) 0.002(2) 0.006(3)
C46 0.021(3) 0.033(3) 0.022(3) -0.003(3) 0.001(2) 0.000(3)
C47 0.033(4) 0.050(4) 0.021(3) -0.001(3) 0.005(3) 0.000(3)
C48 0.045(4) 0.066(5) 0.017(3) 0.009(3) 0.006(3) 0.007(4)
C49 0.039(4) 0.065(5) 0.034(4) 0.010(4) 0.004(3) 0.017(4)
C50 0.034(4) 0.051(4) 0.020(3) 0.005(3) 0.007(3) 0.011(3)
C51A 0.30(4) 0.14(4) 0.39(4) -0.05(4) 0.23(4) -0.13(3)
C51B 0.17(3) 0.16(4) 0.18(3) -0.07(3) 0.15(3) 0.00(3)
N1 0.020(2) 0.020(2) 0.016(2) -0.0007(19) 0.0060(18) 0.002(2)
N2 0.020(2) 0.015(2) 0.015(2) -0.0003(18) 0.0018(18) 0.002(2)
N3 0.017(2) 0.017(2) 0.017(2) 0.000(2) 0.0032(18) 0.003(2)
N4 0.021(2) 0.020(2) 0.017(2) 0.005(2) 0.0050(18) 0.001(2)
N5 0.018(2) 0.026(3) 0.017(2) -0.006(2) 0.0060(18) -0.001(2)
N6 0.015(2) 0.020(2) 0.022(2) -0.002(2) 0.0052(19) 0.002(2)
Mn1 0.0188(4) 0.0184(4) 0.0160(4) -0.0015(4) 0.0044(3) -0.0001(4)
Cl1 0.080(7) 0.207(14) 0.085(7) 0.022(8) 0.014(6) 0.027(9)
Cl2 0.27(3) 0.21(3) 0.41(3) -0.15(2) 0.24(2) -0.07(2)
Cl3 0.105(10) 0.084(8) 0.41(3) -0.072(14) 0.162(15) -0.031(8)
Cl4 0.212(19) 0.116(13) 0.240(19) -0.028(13) 0.128(16) -0.061(13)

loop_
_atom_type_symbol
_atom_type_description
_atom_type_scat_dispersion_real
_atom_type_scat_dispersion_imag
_atom_type_scat_source
C C 0.0033 0.0016 'International Tables Vol C Tables 4.2.6.8 and 6.1.1.4'
H H 0.0000 0.0000 'International Tables Vol C Tables 4.2.6.8 and 6.1.1.4'
N N 0.0061 0.0033 'International Tables Vol C Tables 4.2.6.8 and 6.1.1.4'
Mn Mn 0.3368 0.7283 'International Tables Vol C Tables 4.2.6.8 and 6.1.1.4'
Cl Cl 0.1484 0.1585 'International Tables Vol C Tables 4.2.6.8 and 6.1.1.4'

loop_
_geom_angle_atom_site_label_1
_geom_angle_atom_site_label_2
_geom_angle_atom_site_label_3
_geom_angle
_geom_angle_site_symmetry_1
_geom_angle_site_symmetry_3
N1 C1 C2 110.9(5) . .
N1 C1 H1 124.5 . .
C2 C1 H1 124.5 . .
C3 C2 C1 106.0(5) . .
C3 C2 H2 127.0 . .
C1 C2 H2 127.0 . .
C2 C3 C4 108.3(5) . .
C2 C3 H3 125.9 . .
C4 C3 H3 125.9 . .
N1 C4 C3 107.1(4) . .
N1 C4 C5 126.6(4) . .
C3 C4 C5 126.2(5) . .
C6 C5 C4 126.6(5) . .
C6 C5 C22 116.5(4) . .
C4 C5 C22 116.9(4) . .
C5 C6 N2 122.7(4) . .
C5 C6 C7 128.4(5) . .
N2 C6 C7 108.9(4) . .
C8 C7 C6 107.4(4) . .
C8 C7 H7 126.3 . .
C6 C7 H7 126.3 . .
C7 C8 C9 105.4(4) . .
C7 C8 C10 129.3(4) . .
C9 C8 C10 125.2(4) . .
N2 C9 C8 112.6(4) . .
N2 C9 H9 123.7 . .
C8 C9 H9 123.7 . .
C8 C10 C12 109.8(4) . .
C8 C10 C20 110.6(4) . .
C12 C10 C20 108.6(4) . .
C8 C10 C21 108.8(4) . .
C12 C10 C21 110.1(4) . .
C20 C10 C21 109.0(4) . .
N3 C11 C12 112.3(4) . .
N3 C11 H11 123.8 . .
C12 C11 H11 123.8 . .
C13 C12 C11 105.3(4) . .
C13 C12 C10 127.9(4) . .
C11 C12 C10 126.6(4) . .
C12 C13 C14 108.5(4) . .
C12 C13 H13 125.8 . .
C14 C13 H13 125.8 . .
C15 C14 N3 124.9(4) . .
C15 C14 C13 127.2(5) . .
N3 C14 C13 107.8(4) . .
C14 C15 C16 126.5(5) . .
C14 C15 C28 117.6(4) . .
C16 C15 C28 115.9(4) . .
N4 C16 C15 124.0(4) . .
N4 C16 C17 108.8(4) . .
C15 C16 C17 127.2(5) . .
C18 C17 C16 106.4(5) . .
C18 C17 H17 126.8 . .
C16 C17 H17 126.8 . .
C17 C18 C19 107.5(5) . .
C17 C18 H18 126.3 . .
C19 C18 H18 126.3 . .
N4 C19 C18 111.1(5) . .
N4 C19 H19 124.4 . .
C18 C19 H19 124.4 . .
C10 C20 H20A 109.5 . .
C10 C20 H20B 109.5 . .
H20A C20 H20B 109.5 . .
C10 C20 H20C 109.5 . .
H20A C20 H20C 109.5 . .
H20B C20 H20C 109.5 . .
C10 C21 H21A 109.5 . .
C10 C21 H21B 109.5 . .
H21A C21 H21B 109.5 . .
C10 C21 H21C 109.5 . .
H21A C21 H21C 109.5 . .
H21B C21 H21C 109.5 . .
C23 C22 C27 118.0(5) . .
C23 C22 C5 123.5(5) . .
C27 C22 C5 118.4(5) . .
C24 C23 C22 121.6(5) . .
C24 C23 H23 119.2 . .
C22 C23 H23 119.2 . .
C23 C24 C25 119.7(5) . .
C23 C24 H24 120.1 . .
C25 C24 H24 120.1 . .
C26 C25 C24 119.8(5) . .
C26 C25 H25 120.1 . .
C24 C25 H25 120.1 . .
C25 C26 C27 120.9(5) . .
C25 C26 H26 119.5 . .
C27 C26 H26 119.5 . .
C26 C27 C22 120.0(5) . .
C26 C27 H27 120.0 . .
C22 C27 H27 120.0 . .
C33 C28 C29 119.9(6) . .
C33 C28 C15 119.8(5) . .
C29 C28 C15 120.2(5) . .
C28 C29 C30 119.3(7) . .
C28 C29 H29 120.3 . .
C30 C29 H29 120.3 . .
C31 C30 C29 120.3(7) . .
C31 C30 H30 119.8 . .
C29 C30 H30 119.8 . .
C30 C31 C32 120.6(7) . .
C30 C31 H31 119.7 . .
C32 C31 H31 119.7 . .
C31 C32 C33 119.6(7) . .
C31 C32 H32 120.2 . .
C33 C32 H32 120.2 . .
C28 C33 C32 120.2(6) . .
C28 C33 H33 119.9 . .
C32 C33 H33 119.9 . .
N5 C34 C35 112.2(5) . .
N5 C34 H34 123.9 . .
C35 C34 H34 123.9 . .
C36 C35 C34 106.9(5) . .
C36 C35 H35 126.6 . .
C34 C35 H35 126.6 . .
C35 C36 C37 106.7(5) . .
C35 C36 H36 126.6 . .
C37 C36 H36 126.6 . .
C38 C37 N5 122.5(4) . .
C38 C37 C36 128.4(5) . .
N5 C37 C36 109.0(5) . .
C37 C38 C39 125.9(5) . .
C37 C38 C45 118.1(4) . .
C39 C38 C45 115.9(5) . .
N6 C39 C38 126.3(5) . .
N6 C39 C40 107.9(4) . .
C38 C39 C40 125.8(5) . .
C41 C40 C39 108.4(4) . .
C41 C40 H40 125.8 . .
C39 C40 H40 125.8 . .
C40 C41 C42 104.7(4) . .
C40 C41 C43 129.9(4) . .
C42 C41 C43 125.3(4) . .
N6 C42 C41 112.3(4) . .
N6 C42 H42 123.9 . .
C41 C42 H42 123.9 . .
C41 C43 C41 106.8(5) . 2
C41 C43 C44 110.2(3) . .
C41 C43 C44 110.4(3) 2 .
C41 C43 C44 110.4(3) . 2
C41 C43 C44 110.2(3) 2 2
C44 C43 C44 108.7(6) . 2
C43 C44 H44A 109.5 . .
C43 C44 H44B 109.5 . .
H44A C44 H44B 109.5 . .
C43 C44 H44C 109.5 . .
H44A C44 H44C 109.5 . .
H44B C44 H44C 109.5 . .
C50 C45 C46 119.1(5) . .
C50 C45 C38 121.9(5) . .
C46 C45 C38 118.9(5) . .
C47 C46 C45 120.2(5) . .
C47 C46 H46 119.9 . .
C45 C46 H46 119.9 . .
C48 C47 C46 120.5(6) . .
C48 C47 H47 119.8 . .
C46 C47 H47 119.8 . .
C47 C48 C49 120.3(6) . .
C47 C48 H48 119.9 . .
C49 C48 H48 119.9 . .
C50 C49 C48 119.3(6) . .
C50 C49 H49 120.3 . .
C48 C49 H49 120.3 . .
C45 C50 C49 120.6(6) . .
C45 C50 H50 119.7 . .
C49 C50 H50 119.7 . .
Cl4 C51A Cl3 101(2) . .
Cl4 C51A H51A 111.5 . .
Cl3 C51A H51A 111.5 . .
Cl4 C51A H51B 111.5 . .
Cl3 C51A H51B 111.5 . .
H51A C51A H51B 109.3 . .
Cl2 C51B Cl1 104.3(14) . .
Cl2 C51B H51C 110.9 . .
Cl1 C51B H51C 110.9 . .
Cl2 C51B H51D 110.9 . .
Cl1 C51B H51D 110.9 . .
H51C C51B H51D 108.9 . .
C1 N1 C4 107.7(4) . .
C1 N1 Mn1 122.6(3) . .
C4 N1 Mn1 129.6(3) . .
C9 N2 C6 105.7(4) . .
C9 N2 Mn1 127.1(3) . .
C6 N2 Mn1 126.7(3) . .
C11 N3 C14 106.1(4) . .
C11 N3 Mn1 127.4(3) . 2
C14 N3 Mn1 126.4(3) . 2
C19 N4 C16 106.2(4) . .
C19 N4 Mn1 126.8(4) . 2
C16 N4 Mn1 126.4(3) . 2
C34 N5 C37 105.1(4) . .
C34 N5 Mn1 124.5(3) . .
C37 N5 Mn1 121.6(3) . .
C42 N6 C39 106.7(4) . .
C42 N6 Mn1 124.6(3) . .
C39 N6 Mn1 128.7(3) . .
N1 Mn1 N6 88.96(16) . .
N1 Mn1 N4 89.88(16) . 2
N6 Mn1 N4 174.49(16) . 2
N1 Mn1 N3 176.07(17) . 2
N6 Mn1 N3 90.93(16) . 2
N4 Mn1 N3 90.59(15) 2 2
N1 Mn1 N2 86.52(15) . .
N6 Mn1 N2 94.69(15) . .
N4 Mn1 N2 90.62(15) 2 .
N3 Mn1 N2 89.57(15) 2 .
N1 Mn1 N5 98.43(15) . .
N6 Mn1 N5 85.59(15) . .
N4 Mn1 N5 89.25(15) 2 .
N3 Mn1 N5 85.48(15) 2 .
N2 Mn1 N5 175.04(15) . .
C51B Cl2 Cl2 18(3) . 7_556
C51A Cl4 Cl3 126(3) . 7_556

loop_
_geom_bond_atom_site_label_1
_geom_bond_atom_site_label_2
_geom_bond_distance
_geom_bond_site_symmetry_2
C1 N1 1.335(6) .
C1 C2 1.400(7) .
C1 H1 0.9500 .
C2 C3 1.377(7) .
C2 H2 0.9500 .
C3 C4 1.411(7) .
C3 H3 0.9500 .
C4 N1 1.395(6) .
C4 C5 1.418(7) .
C5 C6 1.393(7) .
C5 C22 1.498(7) .
C6 N2 1.398(6) .
C6 C7 1.428(6) .
C7 C8 1.359(6) .
C7 H7 0.9500 .
C8 C9 1.431(6) .
C8 C10 1.524(7) .
C9 N2 1.316(6) .
C9 H9 0.9500 .
C10 C12 1.529(7) .
C10 C20 1.536(7) .
C10 C21 1.538(7) .
C11 N3 1.332(6) .
C11 C12 1.415(6) .
C11 H11 0.9500 .
C12 C13 1.363(7) .
C13 C14 1.419(7) .
C13 H13 0.9500 .
C14 C15 1.377(7) .
C14 N3 1.404(6) .
C15 C16 1.413(7) .
C15 C28 1.501(7) .
C16 N4 1.400(6) .
C16 C17 1.419(7) .
C17 C18 1.370(7) .
C17 H17 0.9500 .
C18 C19 1.397(7) .
C18 H18 0.9500 .
C19 N4 1.338(6) .
C19 H19 0.9500 .
C20 H20A 0.9800 .
C20 H20B 0.9800 .
C20 H20C 0.9800 .
C21 H21A 0.9800 .
C21 H21B 0.9800 .
C21 H21C 0.9800 .
C22 C23 1.381(7) .
C22 C27 1.402(7) .
C23 C24 1.380(7) .
C23 H23 0.9500 .
C24 C25 1.386(8) .
C24 H24 0.9500 .
C25 C26 1.359(8) .
C25 H25 0.9500 .
C26 C27 1.391(7) .
C26 H26 0.9500 .
C27 H27 0.9500 .
C28 C33 1.375(8) .
C28 C29 1.380(8) .
C29 C30 1.396(9) .
C29 H29 0.9500 .
C30 C31 1.363(10) .
C30 H30 0.9500 .
C31 C32 1.368(10) .
C31 H31 0.9500 .
C32 C33 1.393(8) .
C32 H32 0.9500 .
C33 H33 0.9500 .
C34 N5 1.338(6) .
C34 C35 1.408(7) .
C34 H34 0.9500 .
C35 C36 1.361(7) .
C35 H35 0.9500 .
C36 C37 1.428(7) .
C36 H36 0.9500 .
C37 C38 1.397(7) .
C37 N5 1.409(6) .
C38 C39 1.401(7) .
C38 C45 1.498(7) .
C39 N6 1.386(6) .
C39 C40 1.416(7) .
C40 C41 1.380(7) .
C40 H40 0.9500 .
C41 C42 1.407(7) .
C41 C43 1.518(6) .
C42 N6 1.336(6) .
C42 H42 0.9500 .
C43 C41 1.518(6) 2
C43 C44 1.532(6) .
C43 C44 1.532(6) 2
C44 H44A 0.9800 .
C44 H44B 0.9800 .
C44 H44C 0.9800 .
C45 C50 1.385(7) .
C45 C46 1.395(7) .
C46 C47 1.379(7) .
C46 H46 0.9500 .
C47 C48 1.370(8) .
C47 H47 0.9500 .
C48 C49 1.391(8) .
C48 H48 0.9500 .
C49 C50 1.389(8) .
C49 H49 0.9500 .
C50 H50 0.9500 .
C51A Cl4 1.733(19) .
C51A Cl3 1.78(2) .
C51A H51A 0.9900 .
C51A H51B 0.9900 .
C51B Cl2 1.751(18) .
C51B Cl1 1.780(19) .
C51B H51C 0.9900 .
C51B H51D 0.9900 .
N1 Mn1 2.001(4) .
N2 Mn1 2.227(4) .
N3 Mn1 2.019(4) 2
N4 Mn1 2.017(4) 2
N5 Mn1 2.235(4) .
N6 Mn1 2.005(4) .
Mn1 N4 2.017(4) 2
Mn1 N3 2.019(4) 2
Cl2 Cl2 2.44(4) 7_556
Cl4 Cl3 2.05(2) 7_556

loop_
_geom_torsion_atom_site_label_1
_geom_torsion_atom_site_label_2
_geom_torsion_atom_site_label_3
_geom_torsion_atom_site_label_4
_geom_torsion
_geom_torsion_site_symmetry_4
N1 C1 C2 C3 -1.9(6) .
C1 C2 C3 C4 1.4(6) .
C2 C3 C4 N1 -0.6(6) .
C2 C3 C4 C5 176.4(5) .
N1 C4 C5 C6 6.7(8) .
C3 C4 C5 C6 -169.7(5) .
N1 C4 C5 C22 -172.3(5) .
C3 C4 C5 C22 11.3(8) .
C4 C5 C6 N2 -2.9(8) .
C22 C5 C6 N2 176.1(4) .
C4 C5 C6 C7 176.0(5) .
C22 C5 C6 C7 -5.0(8) .
C5 C6 C7 C8 -177.8(5) .
N2 C6 C7 C8 1.2(5) .
C6 C7 C8 C9 -2.0(5) .
C6 C7 C8 C10 176.7(5) .
C7 C8 C9 N2 2.2(6) .
C10 C8 C9 N2 -176.6(4) .
C7 C8 C10 C12 119.7(5) .
C9 C8 C10 C12 -61.8(6) .
C7 C8 C10 C20 -0.1(7) .
C9 C8 C10 C20 178.4(5) .
C7 C8 C10 C21 -119.8(5) .
C9 C8 C10 C21 58.7(6) .
N3 C11 C12 C13 0.6(6) .
N3 C11 C12 C10 -174.6(4) .
C8 C10 C12 C13 160.1(5) .
C20 C10 C12 C13 -78.9(6) .
C21 C10 C12 C13 40.4(7) .
C8 C10 C12 C11 -25.8(7) .
C20 C10 C12 C11 95.2(6) .
C21 C10 C12 C11 -145.6(5) .
C11 C12 C13 C14 0.4(6) .
C10 C12 C13 C14 175.5(4) .
C12 C13 C14 C15 -179.6(5) .
C12 C13 C14 N3 -1.2(6) .
N3 C14 C15 C16 1.5(8) .
C13 C14 C15 C16 179.6(5) .
N3 C14 C15 C28 -179.2(4) .
C13 C14 C15 C28 -1.1(8) .
C14 C15 C16 N4 1.6(8) .
C28 C15 C16 N4 -177.7(4) .
C14 C15 C16 C17 -179.3(5) .
C28 C15 C16 C17 1.4(7) .
N4 C16 C17 C18 1.0(5) .
C15 C16 C17 C18 -178.2(5) .
C16 C17 C18 C19 -0.4(6) .
C17 C18 C19 N4 -0.4(6) .
C6 C5 C22 C23 63.8(7) .
C4 C5 C22 C23 -117.2(6) .
C6 C5 C22 C27 -113.9(5) .
C4 C5 C22 C27 65.1(6) .
C27 C22 C23 C24 -0.2(8) .
C5 C22 C23 C24 -177.9(5) .
C22 C23 C24 C25 1.0(8) .
C23 C24 C25 C26 -1.0(9) .
C24 C25 C26 C27 0.2(9) .
C25 C26 C27 C22 0.6(9) .
C23 C22 C27 C26 -0.6(8) .
C5 C22 C27 C26 177.2(5) .
C14 C15 C28 C33 -98.0(6) .
C16 C15 C28 C33 81.4(6) .
C14 C15 C28 C29 78.7(6) .
C16 C15 C28 C29 -101.9(6) .
C33 C28 C29 C30 -2.2(9) .
C15 C28 C29 C30 -178.9(5) .
C28 C29 C30 C31 1.3(10) .
C29 C30 C31 C32 0.3(11) .
C30 C31 C32 C33 -1.0(10) .
C29 C28 C33 C32 1.6(8) .
C15 C28 C33 C32 178.3(5) .
C31 C32 C33 C28 0.0(9) .
N5 C34 C35 C36 -0.2(6) .
C34 C35 C36 C37 1.1(6) .
C35 C36 C37 C38 -178.9(5) .
C35 C36 C37 N5 -1.7(6) .
N5 C37 C38 C39 -3.6(8) .
C36 C37 C38 C39 173.4(5) .
N5 C37 C38 C45 174.9(4) .
C36 C37 C38 C45 -8.1(8) .
C37 C38 C39 N6 -13.7(8) .
C45 C38 C39 N6 167.8(5) .
C37 C38 C39 C40 165.4(5) .
C45 C38 C39 C40 -13.1(7) .
N6 C39 C40 C41 0.3(5) .
C38 C39 C40 C41 -179.0(5) .
C39 C40 C41 C42 -1.3(5) .
C39 C40 C41 C43 -178.4(5) .
C40 C41 C42 N6 2.0(6) .
C43 C41 C42 N6 179.3(4) .
C40 C41 C43 C41 119.6(6) 2
C42 C41 C43 C41 -57.0(4) 2
C40 C41 C43 C44 -120.4(5) .
C42 C41 C43 C44 63.0(6) .
C40 C41 C43 C44 -0.2(7) 2
C42 C41 C43 C44 -176.8(5) 2
C37 C38 C45 C50 -58.1(7) .
C39 C38 C45 C50 120.6(6) .
C37 C38 C45 C46 126.0(5) .
C39 C38 C45 C46 -55.3(7) .
C50 C45 C46 C47 0.8(8) .
C38 C45 C46 C47 176.8(5) .
C45 C46 C47 C48 -2.3(9) .
C46 C47 C48 C49 2.7(10) .
C47 C48 C49 C50 -1.5(10) .
C46 C45 C50 C49 0.4(9) .
C38 C45 C50 C49 -175.5(6) .
C48 C49 C50 C45 0.0(10) .
C2 C1 N1 C4 1.5(6) .
C2 C1 N1 Mn1 -178.1(3) .
C3 C4 N1 C1 -0.6(5) .
C5 C4 N1 C1 -177.6(5) .
C3 C4 N1 Mn1 179.0(3) .
C5 C4 N1 Mn1 2.0(8) .
C8 C9 N2 C6 -1.4(5) .
C8 C9 N2 Mn1 -174.2(3) .
C5 C6 N2 C9 179.2(4) .
C7 C6 N2 C9 0.1(5) .
C5 C6 N2 Mn1 -7.9(7) .
C7 C6 N2 Mn1 173.0(3) .
C12 C11 N3 C14 -1.3(5) .
C12 C11 N3 Mn1 174.1(3) 2
C15 C14 N3 C11 179.9(5) .
C13 C14 N3 C11 1.5(5) .
C15 C14 N3 Mn1 4.4(7) 2
C13 C14 N3 Mn1 -174.0(3) 2
C18 C19 N4 C16 1.0(5) .
C18 C19 N4 Mn1 -170.5(3) 2
C15 C16 N4 C19 178.0(5) .
C17 C16 N4 C19 -1.2(5) .
C15 C16 N4 Mn1 -10.4(7) 2
C17 C16 N4 Mn1 170.4(3) 2
C35 C34 N5 C37 -0.8(6) .
C35 C34 N5 Mn1 146.9(4) .
C38 C37 N5 C34 178.9(5) .
C36 C37 N5 C34 1.5(5) .
C38 C37 N5 Mn1 30.1(6) .
C36 C37 N5 Mn1 -147.4(3) .
C41 C42 N6 C39 -1.8(5) .
C41 C42 N6 Mn1 179.7(3) .
C38 C39 N6 C42 -179.8(5) .
C40 C39 N6 C42 1.0(5) .
C38 C39 N6 Mn1 -1.5(7) .
C40 C39 N6 Mn1 179.3(3) .
C1 N1 Mn1 N6 -94.1(4) .
C4 N1 Mn1 N6 86.4(4) .
C1 N1 Mn1 N4 80.5(4) 2
C4 N1 Mn1 N4 -99.0(4) 2
C1 N1 Mn1 N3 177(51) 2
C4 N1 Mn1 N3 -2(3) 2
C1 N1 Mn1 N2 171.2(4) .
C4 N1 Mn1 N2 -8.3(4) .
C1 N1 Mn1 N5 -8.7(4) .
C4 N1 Mn1 N5 171.8(4) .
C42 N6 Mn1 N1 -64.6(4) .
C39 N6 Mn1 N1 117.4(4) .
C42 N6 Mn1 N4 -142.4(16) 2
C39 N6 Mn1 N4 39.5(19) 2
C42 N6 Mn1 N3 111.5(4) 2
C39 N6 Mn1 N3 -66.5(4) 2
C42 N6 Mn1 N2 21.9(4) .
C39 N6 Mn1 N2 -156.2(4) .
C42 N6 Mn1 N5 -163.1(4) .
C39 N6 Mn1 N5 18.9(4) .
C9 N2 Mn1 N1 -177.3(4) .
C6 N2 Mn1 N1 11.3(4) .
C9 N2 Mn1 N6 94.0(4) .
C6 N2 Mn1 N6 -77.3(4) .
C9 N2 Mn1 N4 -87.5(4) 2
C6 N2 Mn1 N4 101.2(4) 2
C9 N2 Mn1 N3 3.1(4) 2
C6 N2 Mn1 N3 -168.2(4) 2
C9 N2 Mn1 N5 1(2) .
C6 N2 Mn1 N5 -170.4(17) .
C34 N5 Mn1 N1 97.0(4) .
C37 N5 Mn1 N1 -120.3(4) .
C34 N5 Mn1 N6 -174.7(4) .
C37 N5 Mn1 N6 -32.1(4) .
C34 N5 Mn1 N4 7.2(4) 2
C37 N5 Mn1 N4 149.9(4) 2
C34 N5 Mn1 N3 -83.5(4) 2
C37 N5 Mn1 N3 59.2(4) 2
C34 N5 Mn1 N2 -81.3(19) .
C37 N5 Mn1 N2 61(2) .
Cl1 C51B Cl2 Cl2 -125(10) 7_556
Cl3 C51A Cl4 Cl3 66(4) 7_556
